data_7053265
loop_
_publ_author_name
'Thakuria, Ranjit'
'Sarma, Bipul'
'Nangia, Ashwini'

_publ_section_title
;
 Supramolecular networks of a H-shaped aromatic phenol host
;
_journal_issue 4
_journal_name_full 'New Journal of Chemistry'
_journal_page_first 623
_journal_paper_doi 10.1039/b9nj00234k
_journal_volume 34
_journal_year 2010
_chemical_formula_moiety 'C40 H42 O4, 2(C2 H6 O S)'
_chemical_formula_sum 'C44 H54 O6 S2'
_chemical_formula_weight 742.99
_chemical_name_common
;
1,4-di(bis(4'-hydroxy 3',5'-dimethylphenyl)methyl)benzene
dimethylsulfoxaide solvate
;
_chemical_name_systematic
;
1,4-di[bis(4'-hydroxy 3',5'-dimethylphenyl)methyl]benzene
dimethylsulfoxaide solvate
;
_space_group_IT_number 14
_symmetry_cell_setting monoclinic
_symmetry_space_group_name_Hall '-P 2yn'
_symmetry_space_group_name_H-M 'P 1 21/n 1'
_atom_sites_solution_hydrogens geom
_atom_sites_solution_primary direct
_atom_sites_solution_secondary difmap
_audit_creation_method SHELXL-97
_cell_angle_alpha 90.00
_cell_angle_beta 102.049(4)
_cell_angle_gamma 90.00
_cell_formula_units_Z 2
_cell_length_a 11.340(2)
_cell_length_b 8.2249(15)
_cell_length_c 21.892(4)
_cell_measurement_reflns_used 2120
_cell_measurement_temperature 298(2)
_cell_measurement_theta_max 25.83
_cell_measurement_theta_min 2.24
_cell_volume 1996.9(6)
_computing_cell_refinement 'Bruker SMART'
_computing_data_collection 'Bruker SMART'
_computing_data_reduction 'Bruker SAINT'
_computing_molecular_graphics 'Bruker SHELXTL'
_computing_publication_material 'Bruker SHELXTL'
_computing_structure_refinement 'SHELXL-97 (Sheldrick, 1997)'
_computing_structure_solution 'SHELXS-97 (Sheldrick, 1990)'
_diffrn_ambient_temperature 298(2)
_diffrn_measured_fraction_theta_full 0.987
_diffrn_measured_fraction_theta_max 0.987
_diffrn_measurement_device_type 'CCD area detector'
_diffrn_measurement_method 'phi and omega scans'
_diffrn_radiation_monochromator graphite
_diffrn_radiation_source 'fine-focus sealed tube'
_diffrn_radiation_type MoK\a
_diffrn_radiation_wavelength 0.71073
_diffrn_reflns_av_R_equivalents 0.1585
_diffrn_reflns_av_sigmaI/netI 0.1311
_diffrn_reflns_limit_h_max 13
_diffrn_reflns_limit_h_min -14
_diffrn_reflns_limit_k_max 10
_diffrn_reflns_limit_k_min -10
_diffrn_reflns_limit_l_max 26
_diffrn_reflns_limit_l_min -27
_diffrn_reflns_number 19868
_diffrn_reflns_theta_full 26.05
_diffrn_reflns_theta_max 26.05
_diffrn_reflns_theta_min 1.88
_exptl_absorpt_coefficient_mu 0.180
_exptl_absorpt_correction_T_max 0.9964
_exptl_absorpt_correction_T_min 0.9090
_exptl_absorpt_correction_type multi-scan
_exptl_absorpt_process_details 'Bruker AXS SADABS program'
_exptl_crystal_colour colourless
_exptl_crystal_density_diffrn 1.236
_exptl_crystal_density_method 'not measured'
_exptl_crystal_description needle
_exptl_crystal_F_000 796
_exptl_crystal_size_max 0.54
_exptl_crystal_size_mid 0.02
_exptl_crystal_size_min 0.02
_refine_diff_density_max 0.383
_refine_diff_density_min -0.307
_refine_diff_density_rms 0.071
_refine_ls_extinction_method none
_refine_ls_goodness_of_fit_ref 1.181
_refine_ls_hydrogen_treatment mixed
_refine_ls_matrix_type full
_refine_ls_number_parameters 249
_refine_ls_number_reflns 3891
_refine_ls_number_restraints 0
_refine_ls_restrained_S_all 1.181
_refine_ls_R_factor_all 0.1919
_refine_ls_R_factor_gt 0.1189
_refine_ls_shift/su_max 0.000
_refine_ls_shift/su_mean 0.000
_refine_ls_structure_factor_coef Fsqd
_refine_ls_weighting_details 'calc w=1/[\s^2^(Fo^2^)+(0.0733P)^2^+0.0000P] where P=(Fo^2^+2Fc^2^)/3'
_refine_ls_weighting_scheme calc
_refine_ls_wR_factor_gt 0.1888
_refine_ls_wR_factor_ref 0.2151
_reflns_number_gt 2287
_reflns_number_total 3891
_reflns_threshold_expression >2sigma(I)
_cod_data_source_file b9nj00234k.txt
_cod_data_source_block an649_4_DMSO
_cod_depositor_comments
;
The following automatic conversions were performed:

'_symmetry_cell_setting' value 'Monoclinic' changed to 'monoclinic'
according to /home/saulius/struct/CIF-dictionaries/cif_core.dic
dictionary named 'cif_core.dic' version 2.4.2 from 2011-04-26.

Automatic conversion script
Id: cif_fix_values 1891 2012-01-12 08:04:46Z andrius 
;
_cod_original_sg_symbol_H-M 'P2(1)/n '
_cod_database_code 7053265

loop_
_symmetry_equiv_pos_as_xyz
'x, y, z'
'-x+1/2, y+1/2, -z+1/2'
'-x, -y, -z'
'x-1/2, -y-1/2, z-1/2'

loop_
_atom_site_label
_atom_site_type_symbol
_atom_site_fract_x
_atom_site_fract_y
_atom_site_fract_z
_atom_site_U_iso_or_equiv
_atom_site_adp_type
_atom_site_occupancy
_atom_site_symmetry_multiplicity
_atom_site_calc_flag
_atom_site_refinement_flags
C1 C 0.2231(4) 0.4937(5) 0.1356(2) 0.0271(12) Uani 1 1 d .
C2 C 0.2488(4) 0.4694(6) 0.0779(2) 0.0316(13) Uani 1 1 d .
C3 C 0.3415(5) 0.3603(6) 0.0732(2) 0.0324(13) Uani 1 1 d .
H3 H 0.3595 0.3430 0.0342 0.039 Uiso 1 1 calc R
C4 C 0.4072(4) 0.2777(6) 0.1237(2) 0.0258(12) Uani 1 1 d .
C5 C 0.3791(4) 0.3073(6) 0.1812(2) 0.0255(12) Uani 1 1 d .
H5 H 0.4222 0.2532 0.2161 0.031 Uiso 1 1 calc R
C6 C 0.2884(4) 0.4155(6) 0.1887(2) 0.0277(12) Uani 1 1 d .
C7 C 0.5117(4) 0.1624(6) 0.1207(2) 0.0297(12) Uani 1 1 d .
H7 H 0.5063 0.0746 0.1503 0.036 Uiso 1 1 calc R
C8 C 0.6333(4) 0.2452(6) 0.1452(2) 0.0235(11) Uani 1 1 d .
C9 C 0.6578(5) 0.4020(6) 0.1281(2) 0.0301(13) Uani 1 1 d .
H9 H 0.5982 0.4587 0.1007 0.036 Uiso 1 1 calc R
C10 C 0.7679(4) 0.4779(6) 0.1503(2) 0.0313(12) Uani 1 1 d .
C11 C 0.8549(5) 0.3904(7) 0.1901(2) 0.0337(13) Uani 1 1 d .
C12 C 0.8348(5) 0.2335(7) 0.2098(2) 0.0344(13) Uani 1 1 d .
C13 C 0.7236(4) 0.1648(6) 0.1866(2) 0.0310(13) Uani 1 1 d .
H13 H 0.7085 0.0603 0.1993 0.037 Uiso 1 1 calc R
C14 C 0.5065(4) 0.0799(6) 0.0579(2) 0.0272(12) Uani 1 1 d .
C15 C 0.5403(4) 0.1577(6) 0.0077(2) 0.0318(13) Uani 1 1 d .
H15 H 0.5669 0.2648 0.0120 0.038 Uiso 1 1 calc R
C16 C 0.4650(5) -0.0782(6) 0.0481(2) 0.0322(13) Uani 1 1 d .
H16 H 0.4398 -0.1326 0.0803 0.039 Uiso 1 1 calc R
C17 C 0.2612(5) 0.4423(7) 0.2515(3) 0.0434(15) Uani 1 1 d .
H17A H 0.1842 0.3955 0.2528 0.065 Uiso 1 1 calc R
H17B H 0.2594 0.5569 0.2596 0.065 Uiso 1 1 calc R
H17C H 0.3224 0.3919 0.2826 0.065 Uiso 1 1 calc R
C18 C 0.1809(6) 0.5522(7) 0.0207(3) 0.0616(19) Uani 1 1 d .
H18A H 0.0988 0.5156 0.0120 0.092 Uiso 1 1 calc R
H18B H 0.2173 0.5269 -0.0140 0.092 Uiso 1 1 calc R
H18C H 0.1830 0.6677 0.0274 0.092 Uiso 1 1 calc R
C19 C 0.7886(6) 0.6502(7) 0.1328(3) 0.0592(19) Uani 1 1 d .
H19A H 0.8178 0.7126 0.1699 0.089 Uiso 1 1 calc R
H19B H 0.7142 0.6961 0.1104 0.089 Uiso 1 1 calc R
H19C H 0.8472 0.6524 0.1068 0.089 Uiso 1 1 calc R
C20 C 0.9322(5) 0.1450(8) 0.2552(3) 0.0568(18) Uani 1 1 d .
H20A H 0.9079 0.0345 0.2594 0.085 Uiso 1 1 calc R
H20B H 0.9451 0.1977 0.2951 0.085 Uiso 1 1 calc R
H20C H 1.0056 0.1466 0.2399 0.085 Uiso 1 1 calc R
C21 C 1.0558(6) 0.1566(7) 0.0961(3) 0.0554(18) Uani 1 1 d .
H21A H 1.1387 0.1448 0.1168 0.083 Uiso 1 1 calc R
H21B H 1.0200 0.2440 0.1149 0.083 Uiso 1 1 calc R
H21C H 1.0511 0.1800 0.0527 0.083 Uiso 1 1 calc R
C22 C 0.8385(5) 0.0253(7) 0.0524(3) 0.0514(16) Uani 1 1 d .
H22A H 0.8539 0.0562 0.0125 0.077 Uiso 1 1 calc R
H22B H 0.8024 0.1149 0.0699 0.077 Uiso 1 1 calc R
H22C H 0.7847 -0.0661 0.0474 0.077 Uiso 1 1 calc R
H1 H 0.112(4) 0.652(6) 0.117(2) 0.021(15) Uiso 1 1 d .
H2 H 0.995(6) 0.510(8) 0.189(3) 0.06(2) Uiso 1 1 d .
O1 O 0.1296(4) 0.5910(5) 0.14486(19) 0.0425(11) Uani 1 1 d .
O2 O 0.9658(4) 0.4579(6) 0.2158(2) 0.0580(13) Uani 1 1 d .
O3 O 1.0341(4) -0.1564(4) 0.07030(17) 0.0476(11) Uani 1 1 d .
S1 S 0.97648(13) -0.02832(16) 0.10336(6) 0.0372(4) Uani 1 1 d .

loop_
_atom_site_aniso_label
_atom_site_aniso_U_11
_atom_site_aniso_U_22
_atom_site_aniso_U_33
_atom_site_aniso_U_23
_atom_site_aniso_U_13
_atom_site_aniso_U_12
C1 0.023(3) 0.015(3) 0.046(3) 0.001(2) 0.011(3) -0.001(2)
C2 0.027(3) 0.030(3) 0.040(3) 0.006(3) 0.011(3) 0.009(3)
C3 0.040(3) 0.033(3) 0.025(3) -0.003(2) 0.010(3) 0.002(3)
C4 0.023(3) 0.022(3) 0.034(3) -0.005(2) 0.009(2) -0.008(2)
C5 0.021(3) 0.023(3) 0.031(3) 0.002(2) 0.000(2) -0.002(2)
C6 0.022(3) 0.026(3) 0.037(3) -0.005(2) 0.010(2) -0.007(2)
C7 0.033(3) 0.028(3) 0.028(3) 0.004(2) 0.006(2) 0.005(2)
C8 0.027(3) 0.028(3) 0.019(3) -0.007(2) 0.011(2) 0.000(2)
C9 0.029(3) 0.031(3) 0.029(3) -0.002(2) 0.002(2) 0.004(2)
C10 0.029(3) 0.034(3) 0.034(3) -0.005(3) 0.011(3) -0.005(3)
C11 0.020(3) 0.053(4) 0.029(3) -0.010(3) 0.004(2) -0.004(3)
C12 0.028(3) 0.053(4) 0.025(3) 0.008(3) 0.012(2) 0.006(3)
C13 0.024(3) 0.037(3) 0.036(3) 0.005(3) 0.015(3) 0.008(3)
C14 0.017(3) 0.020(3) 0.043(3) -0.006(2) 0.004(2) 0.007(2)
C15 0.029(3) 0.028(3) 0.039(3) -0.006(3) 0.009(3) -0.008(2)
C16 0.033(3) 0.032(3) 0.036(3) 0.001(3) 0.016(3) 0.000(2)
C17 0.041(3) 0.051(4) 0.038(3) 0.000(3) 0.006(3) 0.009(3)
C18 0.073(5) 0.063(4) 0.056(4) 0.014(4) 0.029(4) 0.025(4)
C19 0.060(4) 0.043(4) 0.074(5) 0.000(3) 0.013(4) -0.012(3)
C20 0.028(3) 0.092(5) 0.048(4) 0.021(4) 0.003(3) 0.009(3)
C21 0.069(4) 0.038(3) 0.061(4) -0.009(3) 0.018(4) -0.016(3)
C22 0.037(3) 0.052(4) 0.065(4) 0.007(3) 0.011(3) 0.011(3)
O1 0.048(3) 0.043(2) 0.040(3) 0.015(2) 0.017(2) 0.022(2)
O2 0.030(2) 0.096(4) 0.047(3) 0.000(3) 0.005(2) -0.019(2)
O3 0.062(3) 0.034(2) 0.050(3) 0.0062(19) 0.017(2) 0.012(2)
S1 0.0445(9) 0.0308(7) 0.0377(9) 0.0057(7) 0.0118(7) 0.0048(7)

loop_
_atom_type_symbol
_atom_type_description
_atom_type_scat_dispersion_real
_atom_type_scat_dispersion_imag
_atom_type_scat_source
C C 0.0033 0.0016 'International Tables Vol C Tables 4.2.6.8 and 6.1.1.4'
H H 0.0000 0.0000 'International Tables Vol C Tables 4.2.6.8 and 6.1.1.4'
O O 0.0106 0.0060 'International Tables Vol C Tables 4.2.6.8 and 6.1.1.4'
S S 0.1246 0.1234 'International Tables Vol C Tables 4.2.6.8 and 6.1.1.4'

loop_
_geom_angle_atom_site_label_1
_geom_angle_atom_site_label_2
_geom_angle_atom_site_label_3
_geom_angle
_geom_angle_site_symmetry_1
C2 C1 O1 122.6(5) .
C2 C1 C6 121.5(5) .
O1 C1 C6 115.8(5) .
C1 C2 C3 117.9(5) .
C1 C2 C18 122.4(5) .
C3 C2 C18 119.7(5) .
C4 C3 C2 123.1(5) .
C3 C4 C5 117.1(5) .
C3 C4 C7 124.4(5) .
C5 C4 C7 118.4(5) .
C4 C5 C6 122.4(5) .
C5 C6 C1 118.1(5) .
C5 C6 C17 120.3(5) .
C1 C6 C17 121.6(5) .
C14 C7 C4 115.5(4) .
C14 C7 C8 112.1(4) .
C4 C7 C8 111.0(4) .
C13 C8 C9 117.3(5) .
C13 C8 C7 120.3(4) .
C9 C8 C7 122.4(4) .
C8 C9 C10 122.7(5) .
C11 C10 C9 117.4(5) .
C11 C10 C19 121.7(5) .
C9 C10 C19 120.9(5) .
C10 C11 O2 121.3(5) .
C10 C11 C12 122.6(5) .
O2 C11 C12 116.1(5) .
C13 C12 C11 117.5(5) .
C13 C12 C20 122.2(5) .
C11 C12 C20 120.3(5) .
C12 C13 C8 122.7(5) .
C16 C14 C15 116.8(5) .
C16 C14 C7 120.4(5) .
C15 C14 C7 122.8(4) .
C16 C15 C14 120.9(5) 3_655
C15 C16 C14 122.3(5) 3_655
O3 S1 C22 106.6(3) .
O3 S1 C21 106.0(3) .
C22 S1 C21 97.2(3) .

loop_
_geom_bond_atom_site_label_1
_geom_bond_atom_site_label_2
_geom_bond_distance
_geom_bond_site_symmetry_2
C1 C2 1.370(7) .
C1 O1 1.376(6) .
C1 C6 1.398(7) .
C2 C3 1.402(7) .
C2 C18 1.489(7) .
C3 C4 1.377(7) .
C4 C5 1.383(6) .
C4 C7 1.530(6) .
C5 C6 1.396(6) .
C6 C17 1.486(7) .
C7 C14 1.524(7) .
C7 C8 1.531(6) .
C8 C13 1.386(6) .
C8 C9 1.387(6) .
C9 C10 1.389(7) .
C10 C11 1.376(7) .
C10 C19 1.500(7) .
C11 O2 1.382(6) .
C11 C12 1.395(7) .
C12 C13 1.378(7) .
C12 C20 1.509(7) .
C14 C16 1.384(6) .
C14 C15 1.392(7) .
C15 C16 1.376(7) 3_655
C16 C15 1.376(7) 3_655
C21 S1 1.790(5) .
C22 S1 1.777(5) .
O3 S1 1.502(4) .
